data_7204399
loop_
_publ_author_name
'Rosokha, S. V.'
'Lindeman, S. V.'
'Kochi, J. K.'

_publ_section_title
;
 Novel bis-arene (sandwich) complexes with NO+ acceptor. Isolation,
 X-ray crystallography and electronic structure
;
_journal_issue 8
_journal_name_full 'Journal of the Chemical Society, Perkin Transactions 2'
_journal_page_first 1468
_journal_paper_doi 10.1039/b202323g
_journal_year 2002
_chemical_compound_source 'chemical synthesis'
_chemical_formula_moiety
;
2(C7 H8), (N O)^+^, (Cl6 Sb)^-^
;
_chemical_formula_sum 'C14 H16 Cl6 N O Sb'
_chemical_formula_weight 548.73
_chemical_name_systematic
; 
Toluene/nitrozonium hexachloroantimonate molecular complex 2:1 
;
_space_group_IT_number 62
_symmetry_cell_setting orthorhombic
_symmetry_space_group_name_Hall '-P 2ac 2n'
_symmetry_space_group_name_H-M 'P n m a'
_atom_sites_solution_hydrogens geom
_atom_sites_solution_primary direct
_atom_sites_solution_secondary difmap
_audit_creation_method SHELXL
_cell_angle_alpha 90.00
_cell_angle_beta 90.00
_cell_angle_gamma 90.00
_cell_formula_units_Z 4
_cell_length_a 11.215(2)
_cell_length_b 15.911(3)
_cell_length_c 11.501(2)
_cell_measurement_reflns_used 4242
_cell_measurement_temperature 123(2)
_cell_measurement_theta_max 36.3
_cell_measurement_theta_min 2.2
_cell_volume 2052.3(6)
_computing_cell_refinement 'SAINT V4.050 (Siemens, 1989-95)'
_computing_data_collection 'SMART V4.050 (Siemens, 1989-95)'
_computing_data_reduction 'SAINT & SADABS (Sheldrick, 1996)'
_computing_molecular_graphics 'XP V5.06 (Siemens, 1996)'
_computing_publication_material 'SHELXL-93 & XCIF V5.05 (Siemens, 1996)'
_computing_structure_refinement 'SHELXL-93 (Sheldrick, 1993)'
_computing_structure_solution 'SHELXS-86 (Sheldrick, 1990)'
_diffrn_ambient_temperature 123(2)
_diffrn_measurement_device 'Siemens SMART'
_diffrn_measurement_method
;
\w-scan, frame range 0.3 deg, hemisphere
;
_diffrn_radiation_monochromator graphite
_diffrn_radiation_source 'normal-focus sealed tube'
_diffrn_radiation_type MoK\a
_diffrn_radiation_wavelength 0.71073
_diffrn_reflns_av_R_equivalents 0.1157
_diffrn_reflns_av_sigmaI/netI 0.0900
_diffrn_reflns_limit_h_max 18
_diffrn_reflns_limit_h_min 0
_diffrn_reflns_limit_k_max 26
_diffrn_reflns_limit_k_min 0
_diffrn_reflns_limit_l_max 18
_diffrn_reflns_limit_l_min 0
_diffrn_reflns_number 25541
_diffrn_reflns_theta_max 36.31
_diffrn_reflns_theta_min 2.18
_diffrn_standards_decay_% 0.5
_diffrn_standards_number 131
_exptl_absorpt_coefficient_mu 2.127
_exptl_absorpt_correction_T_max 0.928
_exptl_absorpt_correction_T_min 0.803
_exptl_absorpt_correction_type 'Empirical (SADABS procedure)'
_exptl_crystal_colour colourless
_exptl_crystal_density_diffrn 1.776
_exptl_crystal_density_method none
_exptl_crystal_description prism
_exptl_crystal_F_000 1072
_exptl_crystal_size_max 0.1
_exptl_crystal_size_mid 0.07
_exptl_crystal_size_min 0.03
_refine_diff_density_max 0.798
_refine_diff_density_min -1.263
_refine_diff_density_rms 0.170
_refine_ls_extinction_method none
_refine_ls_goodness_of_fit_all 1.093
_refine_ls_goodness_of_fit_obs 1.168
_refine_ls_hydrogen_treatment
;
riding and rotating model with Uiso=1.2Uiso/eq of an adjacent carbon atom 
(1.5Uiso/eq for Me-hydrogens)
;
_refine_ls_matrix_type full
_refine_ls_number_parameters 117
_refine_ls_number_reflns 4929
_refine_ls_number_restraints 0
_refine_ls_restrained_S_all 1.112
_refine_ls_restrained_S_obs 1.168
_refine_ls_R_factor_all 0.1657
_refine_ls_R_factor_obs 0.0610
_refine_ls_shift/esd_max 0.069
_refine_ls_shift/esd_mean 0.002
_refine_ls_structure_factor_coef Fsqd
_refine_ls_weighting_details 'w=1/[\s^2^(Fo^2^)+(0.0268P)^2^+4.1054P] where P=(Fo^2^+2Fc^2^)/3'
_refine_ls_weighting_scheme calc
_refine_ls_wR_factor_all 0.1186
_refine_ls_wR_factor_obs 0.0828
_reflns_number_observed 2234
_reflns_number_total 4945
_reflns_observed_criterion >2sigma(I)
_cod_data_source_file b202323g.txt
_cod_data_source_block raj-csx
_cod_depositor_comments
;
The following automatic conversions were performed:

'_refine_ls_weighting_scheme' value 'calc
w=1/[\s^2^(Fo^2^)+(0.0268P)^2^+4.1054P] where P=(Fo^2^+2Fc^2^)/3' was
changed to 'calc'. New tag '_refine_ls_weighting_details' was
created. The value of the new tag was set to
'w=1/[\s^2^(Fo^2^)+(0.0268P)^2^+4.1054P] where P=(Fo^2^+2Fc^2^)/3'.

Automatic conversion script
Id: cif_fix_values 3143 2015-03-26 13:38:13Z robertas 
;
_cod_original_cell_volume 2052.3(7)
_cod_original_sg_symbol_H-M Pnma
_cod_database_code 7204399

loop_
_symmetry_equiv_pos_as_xyz
'x, y, z'
'-x+1/2, -y, z+1/2'
'-x, y+1/2, -z'
'x+1/2, -y+1/2, -z+1/2'
'-x, -y, -z'
'x-1/2, y, -z-1/2'
'x, -y-1/2, z'
'-x-1/2, y-1/2, z-1/2'

loop_
_atom_site_aniso_label
_atom_site_aniso_U_11
_atom_site_aniso_U_22
_atom_site_aniso_U_33
_atom_site_aniso_U_23
_atom_site_aniso_U_13
_atom_site_aniso_U_12
Sb1 0.01092(12) 0.0223(2) 0.01297(13) 0.000 0.0002(3) 0.000
Cl1 0.0398(6) 0.0234(5) 0.0588(7) -0.0043(9) -0.0042(11) -0.0014(5)
Cl2 0.0187(10) 0.0654(14) 0.0210(9) 0.000 0.0075(8) 0.000
Cl3 0.0138(9) 0.0524(12) 0.0189(8) 0.000 -0.0039(8) 0.000
Cl4 0.0162(10) 0.0531(13) 0.0169(10) 0.000 0.0012(8) 0.000
Cl5 0.0197(11) 0.0620(15) 0.0189(10) 0.000 -0.0064(8) 0.000
C1 0.031(2) 0.016(2) 0.026(2) 0.007(2) -0.005(2) -0.001(2)
C2 0.024(2) 0.031(2) 0.041(2) 0.014(3) 0.006(3) 0.001(2)
C3 0.055(4) 0.027(3) 0.023(2) 0.007(2) 0.006(2) 0.012(2)
C4 0.048(4) 0.022(2) 0.035(3) 0.001(2) -0.017(3) -0.001(2)
C5 0.021(2) 0.027(2) 0.059(4) 0.017(2) -0.009(2) -0.004(2)
C6 0.036(3) 0.023(2) 0.032(3) 0.004(2) 0.012(2) 0.006(2)
C7 0.081(5) 0.033(3) 0.048(3) 0.007(3) -0.029(4) -0.023(3)

loop_
_atom_site_label
_atom_site_type_symbol
_atom_site_fract_x
_atom_site_fract_y
_atom_site_fract_z
_atom_site_U_iso_or_equiv
_atom_site_thermal_displace_type
_atom_site_occupancy
_atom_site_calc_flag
_atom_site_refinement_flags
_atom_site_disorder_group
Sb1 Sb 0.93345(3) 0.7500 -0.49925(5) 0.01539(8) Uani 1 d S .
Cl1 Cl 0.93420(12) 0.60172(6) -0.4975(2) 0.0407(3) Uani 1 d . .
Cl2 Cl 1.0861(2) 0.7500 -0.6401(2) 0.0350(5) Uani 1 d S .
Cl3 Cl 1.0781(2) 0.7500 -0.34819(15) 0.0283(4) Uani 1 d S .
Cl4 Cl 0.7809(2) 0.7500 -0.3564(2) 0.0287(5) Uani 1 d S .
Cl5 Cl 0.7845(2) 0.7500 -0.6449(2) 0.0335(5) Uani 1 d S .
N1 N 0.9696(8) 0.7500 -0.1119(6) 0.021(2) Uiso 0.77(2) d SP 1
O1 O 0.8686(7) 0.7500 -0.1137(7) 0.017(2) Uiso 0.77(2) d SP 1
O1A O 0.9008(26) 0.7500 -0.1233(23) 0.020(7) Uiso 0.23(2) d SP 2
N1A N 0.8238(27) 0.7500 -0.0574(26) 0.031(8) Uiso 0.23(2) d SP 2
C1 C 0.8528(5) 0.5635(3) -0.1087(4) 0.0243(9) Uani 1 d . .
C2 C 0.8002(4) 0.5913(3) -0.0048(6) 0.0317(9) Uani 1 d . .
H2A H 0.7165(4) 0.5861(3) 0.0054(6) 0.038 Uiso 1 calc R .
C3 C 0.8688(6) 0.6261(3) 0.0829(4) 0.0351(13) Uani 1 d . .
H3A H 0.8321(6) 0.6440(3) 0.1531(4) 0.042 Uiso 1 calc R .
C4 C 0.9895(5) 0.6351(3) 0.0690(5) 0.0348(13) Uani 1 d . .
H4A H 1.0367(5) 0.6586(3) 0.1294(5) 0.042 Uiso 1 calc R .
C5 C 1.0417(5) 0.6096(3) -0.0338(5) 0.0359(14) Uani 1 d . .
H5A H 1.1249(5) 0.6173(3) -0.0451(5) 0.043 Uiso 1 calc R .
C6 C 0.9737(5) 0.5729(3) -0.1207(5) 0.0305(11) Uani 1 d . .
H6A H 1.0116(5) 0.5538(3) -0.1897(5) 0.037 Uiso 1 calc R .
C7 C 0.7784(6) 0.5238(4) -0.2022(5) 0.054(2) Uani 1 d . .
H7D H 0.8302(7) 0.5045(26) -0.2654(19) 0.081 Uiso 1 calc R .
H7A H 0.7216(28) 0.5652(10) -0.2325(28) 0.081 Uiso 1 calc R .
H7B H 0.7347(33) 0.4758(18) -0.1699(11) 0.081 Uiso 1 calc R .

loop_
_atom_type_symbol
_atom_type_description
_atom_type_scat_dispersion_real
_atom_type_scat_dispersion_imag
_atom_type_scat_source
C C 0.0033 0.0016 'International Tables Vol C Tables 4.2.6.8 and 6.1.1.4'
H H 0.0000 0.0000 'International Tables Vol C Tables 4.2.6.8 and 6.1.1.4'
N N 0.0061 0.0033 'International Tables Vol C Tables 4.2.6.8 and 6.1.1.4'
O O 0.0106 0.0060 'International Tables Vol C Tables 4.2.6.8 and 6.1.1.4'
Cl Cl 0.1484 0.1585 'International Tables Vol C Tables 4.2.6.8 and 6.1.1.4'
Sb Sb -0.5866 1.5461 'International Tables Vol C Tables 4.2.6.8 and 6.1.1.4'

loop_
_geom_angle_atom_site_label_1
_geom_angle_atom_site_label_2
_geom_angle_atom_site_label_3
_geom_angle
_geom_angle_site_symmetry_1
_geom_angle_site_symmetry_3
_geom_angle_publ_flag
Cl2 Sb1 Cl1 90.19(4) . . ?
Cl2 Sb1 Cl1 90.19(4) . 7_575 ?
Cl1 Sb1 Cl1 178.92(10) . 7_575 ?
Cl2 Sb1 Cl5 91.51(8) . . ?
Cl1 Sb1 Cl5 90.50(4) . . ?
Cl1 Sb1 Cl5 90.50(4) 7_575 . ?
Cl2 Sb1 Cl4 179.57(8) . . ?
Cl1 Sb1 Cl4 89.80(4) . . ?
Cl1 Sb1 Cl4 89.80(4) 7_575 . ?
Cl5 Sb1 Cl4 88.92(5) . . ?
Cl2 Sb1 Cl3 90.37(6) . . ?
Cl1 Sb1 Cl3 89.50(4) . . ?
Cl1 Sb1 Cl3 89.50(4) 7_575 . ?
Cl5 Sb1 Cl3 178.12(8) . . ?
Cl4 Sb1 Cl3 89.20(7) . . ?
C6 C1 C2 117.8(5) . . ?
C6 C1 C7 121.6(5) . . ?
C2 C1 C7 120.6(5) . . ?
C3 C2 C1 120.8(5) . . ?
C4 C3 C2 120.3(5) . . ?
C3 C4 C5 119.3(5) . . ?
C4 C5 C6 120.5(5) . . ?
C1 C6 C5 121.2(5) . . ?

loop_
_geom_bond_atom_site_label_1
_geom_bond_atom_site_label_2
_geom_bond_distance
_geom_bond_site_symmetry_2
_geom_bond_publ_flag
Sb1 Cl2 2.357(2) . ?
Sb1 Cl1 2.3594(11) . ?
Sb1 Cl1 2.3595(11) 7_575 ?
Sb1 Cl5 2.366(2) . ?
Sb1 Cl4 2.373(2) . ?
Sb1 Cl3 2.377(2) . ?
N1 O1 1.133(11) . ?
O1A N1A 1.15(4) . ?
C1 C6 1.372(7) . ?
C1 C2 1.404(7) . ?
C1 C7 1.500(7) . ?
C2 C3 1.385(8) . ?
C3 C4 1.370(8) . ?
C4 C5 1.380(7) . ?
C5 C6 1.386(7) . ?
